data_2236702
loop_
_publ_author_name
'Ourari, Ali'
'Derafa, Wassila'
'Bouacida, Sofiane'
'Aggoun, Djouhra'
'Daran, Jean-Claude'

_publ_section_title
;
 Bis[\m-(3-acetyl-2-hydroxy-6-methyl-4<i>H</i>-pyran-4-one-\k^3^<i>O</i>:<i>O</i>',<i>O</i>'')]diaquatetrakis(pyridine-\k<i>N</i>)dicopper(II)
 diperchlorate
;
_journal_coeditor_code WM2685
_journal_issue 11
_journal_name_full 'Acta Crystallographica Section E'
_journal_page_first m1356
_journal_page_last m1357
_journal_paper_doi 10.1107/S1600536812041608
_journal_volume 68
_journal_year 2012
_chemical_formula_iupac '[Cu (C8 H7 O4) (H2 O) (C5 H5 N)2]2 (Cl O4)2'
_chemical_formula_moiety 'C36 H38 Cu2 N4 O10, 2(Cl O4)'
_chemical_formula_sum 'C36 H38 Cl2 Cu2 N4 O18'
_chemical_formula_weight 1012.70
_chemical_name_systematic
;
Bis[\m-(3-acetyl-2-hydroxy-6-methyl-4<i>H</i>-pyran-4-one-\k^3^<i>O</i>:
<i>O</i>',<i>O</i>'')]diaquatetrakis(pyridine-\k<i>N</i>)dicopper(II)
diperchlorate
;
_space_group_crystal_system triclinic
_space_group_IT_number 2
_space_group_name_Hall '-P 1'
_space_group_name_H-M_alt 'P -1'
_symmetry_space_group_name_Hall '-P 1'
_symmetry_space_group_name_H-M 'P -1'
_atom_sites_solution_hydrogens geom
_atom_sites_solution_primary direct
_atom_sites_solution_secondary difmap
_cell_angle_alpha 99.624(4)
_cell_angle_beta 90.540(3)
_cell_angle_gamma 97.895(4)
_cell_formula_units_Z 1
_cell_length_a 9.9371(4)
_cell_length_b 10.3072(4)
_cell_length_c 10.4440(5)
_cell_measurement_reflns_used 12265
_cell_measurement_temperature 180(2)
_cell_measurement_theta_max 28.25
_cell_measurement_theta_min 2.57
_cell_volume 1044.09(8)
_computing_cell_refinement 'CrysAlisPro (Agilent, 2011)'
_computing_data_collection 'CrysAlisPro (Agilent, 2011)'
_computing_data_reduction 'CrysAlisPro (Agilent, 2011)'
_computing_molecular_graphics 'ORTEP-3 for Windows (Farrugia, 1997) and DIAMOND (Brandenburg & Berndt, 2001)'
_computing_publication_material 'WinGX (Farrugia, 1999)'
_computing_structure_refinement 'SHELXL97 (Sheldrick, 2008)'
_computing_structure_solution 'SIR2002 (Burla <i>et al.</i>, 2005)'
_diffrn_ambient_temperature 180(2)
_diffrn_detector_area_resol_mean 8.2632
_diffrn_measured_fraction_theta_full 0.996
_diffrn_measured_fraction_theta_max 0.911
_diffrn_measurement_device_type 'Agilent Xcalibur'
_diffrn_measurement_method '\w scans'
_diffrn_radiation_monochromator graphite
_diffrn_radiation_source 'fine-focus sealed tube'
_diffrn_radiation_type MoK\a
_diffrn_radiation_wavelength 0.71073
_diffrn_reflns_av_R_equivalents 0.0368
_diffrn_reflns_limit_h_max 11
_diffrn_reflns_limit_h_min -13
_diffrn_reflns_limit_k_max 13
_diffrn_reflns_limit_k_min -13
_diffrn_reflns_limit_l_max 13
_diffrn_reflns_limit_l_min -13
_diffrn_reflns_number 20280
_diffrn_reflns_theta_full 25
_diffrn_reflns_theta_max 28.23
_diffrn_reflns_theta_min 2.68
_exptl_absorpt_coefficient_mu 1.228
_exptl_absorpt_correction_T_max 1.00000
_exptl_absorpt_correction_T_min 0.50513
_exptl_absorpt_correction_type multi-scan
_exptl_absorpt_process_details
;
(CrysAlisPro; Agilent, 2011)
;
_exptl_crystal_colour 'dark blue'
_exptl_crystal_density_diffrn 1.611
_exptl_crystal_density_method 'not measured'
_exptl_crystal_description fragment
_exptl_crystal_F_000 518
_exptl_crystal_size_max 0.44
_exptl_crystal_size_mid 0.34
_exptl_crystal_size_min 0.13
_refine_diff_density_max 1.137
_refine_diff_density_min -0.647
_refine_ls_extinction_method none
_refine_ls_goodness_of_fit_ref 1.123
_refine_ls_hydrogen_treatment mixed
_refine_ls_matrix_type full
_refine_ls_number_parameters 288
_refine_ls_number_reflns 4692
_refine_ls_number_restraints 0
_refine_ls_restrained_S_all 1.123
_refine_ls_R_factor_all 0.0656
_refine_ls_R_factor_gt 0.0537
_refine_ls_shift/su_max 0
_refine_ls_shift/su_mean 0
_refine_ls_structure_factor_coef Fsqd
_refine_ls_weighting_details 'calc w=1/[\s^2^(Fo^2^)+(0.0426P)^2^+3.6572P] where P=(Fo^2^+2Fc^2^)/3'
_refine_ls_weighting_scheme calc
_refine_ls_wR_factor_gt 0.1351
_refine_ls_wR_factor_ref 0.1397
_reflns_number_gt 3889
_reflns_number_total 4692
_reflns_threshold_expression I>2\s(I)
_cod_data_source_file wm2685.cif
_cod_data_source_block I
_cod_database_code 2236702
_cod_database_fobs_code 2236702

loop_
_space_group_symop_operation_xyz
'x, y, z'
'-x, -y, -z'

loop_
_atom_site_type_symbol
_atom_site_label
_atom_site_fract_x
_atom_site_fract_y
_atom_site_fract_z
_atom_site_U_iso_or_equiv
_atom_site_adp_type
_atom_site_calc_flag
_atom_site_refinement_flags
_atom_site_occupancy
_atom_site_symmetry_multiplicity
Cu Cu1 0.13889(5) 0.33620(4) 0.22133(5) 0.02379(14) Uani d . 1 1
Cl Cl1 0.54880(11) 0.73089(10) 0.34098(11) 0.0366(3) Uani d . 1 1
O O3 0.2147(3) 0.7115(3) -0.0994(3) 0.0314(6) Uani d . 1 1
O O4 0.0272(3) 0.7603(3) -0.0061(3) 0.0397(7) Uani d . 1 1
O O2 0.0424(3) 0.4919(3) 0.2469(3) 0.0287(6) Uani d . 1 1
O O1 0.2610(3) 0.4210(3) 0.1090(3) 0.0294(6) Uani d . 1 1
O O1W 0.2668(4) 0.4378(4) 0.4076(4) 0.0436(8) Uani d . 1 1
H H1W 0.322(6) 0.498(6) 0.387(6) 0.052 Uiso d . 1 1
H H2W 0.304(6) 0.415(6) 0.459(6) 0.052 Uiso d . 1 1
O O14 0.5337(5) 0.8399(4) 0.4391(4) 0.0721(13) Uani d . 1 1
N N1 0.2368(3) 0.1771(3) 0.1824(3) 0.0240(6) Uani d . 1 1
N N2 -0.0062(3) 0.2363(3) 0.3136(3) 0.0248(7) Uani d . 1 1
O O13 0.5953(5) 0.7736(5) 0.2227(4) 0.0706(12) Uani d . 1 1
C C12 0.3329(4) 0.5426(4) -0.0505(4) 0.0270(8) Uani d . 1 1
H H12 0.404 0.4928 -0.0678 0.032 Uiso calc R 1 1
C C1 0.2806(4) 0.1181(4) 0.2765(4) 0.0293(8) Uani d . 1 1
H H1 0.2662 0.1531 0.3625 0.035 Uiso calc R 1 1
C C16 0.1369(4) 0.5980(3) 0.0778(4) 0.0223(7) Uani d . 1 1
C C15 0.1196(4) 0.6938(4) -0.0055(4) 0.0267(8) Uani d . 1 1
C C2 0.3464(5) 0.0069(4) 0.2508(4) 0.0347(10) Uani d . 1 1
H H2 0.3773 -0.0312 0.3182 0.042 Uiso calc R 1 1
C C18 -0.0449(5) 0.6868(4) 0.2296(4) 0.0332(9) Uani d . 1 1
H H18A -0.1173 0.6794 0.1662 0.05 Uiso calc R 1 1
H H18B 0.0055 0.7746 0.2409 0.05 Uiso calc R 1 1
H H18C -0.0821 0.6706 0.3109 0.05 Uiso calc R 1 1
C C5 0.2587(4) 0.1269(4) 0.0587(4) 0.0302(9) Uani d . 1 1
H H5 0.2309 0.1692 -0.0069 0.036 Uiso calc R 1 1
C C11 0.2416(4) 0.5159(3) 0.0508(4) 0.0230(7) Uani d . 1 1
C C4 0.3208(5) 0.0149(4) 0.0251(4) 0.0372(10) Uani d . 1 1
H H4 0.3326 -0.019 -0.0616 0.045 Uiso calc R 1 1
C C3 0.3650(5) -0.0458(4) 0.1227(4) 0.0371(10) Uani d . 1 1
H H3 0.407 -0.1216 0.1024 0.044 Uiso calc R 1 1
C C10 -0.0591(4) 0.1101(4) 0.2648(4) 0.0293(8) Uani d . 1 1
H H10 -0.021 0.0671 0.1914 0.035 Uiso calc R 1 1
C C13 0.3180(4) 0.6368(4) -0.1201(4) 0.0277(8) Uani d . 1 1
C C14 0.4058(5) 0.6759(5) -0.2262(5) 0.0427(11) Uani d . 1 1
H H14A 0.4826 0.6283 -0.2323 0.064 Uiso calc R 1 1
H H14B 0.4368 0.7697 -0.2076 0.064 Uiso calc R 1 1
H H14C 0.3545 0.6549 -0.3071 0.064 Uiso calc R 1 1
C C17 0.0485(4) 0.5860(4) 0.1837(4) 0.0230(7) Uani d . 1 1
C C9 -0.1668(5) 0.0422(4) 0.3184(4) 0.0363(10) Uani d . 1 1
H H9 -0.1997 -0.0455 0.2829 0.044 Uiso calc R 1 1
C C8 -0.2253(5) 0.1065(5) 0.4261(5) 0.0395(10) Uani d . 1 1
H H8 -0.3 0.0637 0.4629 0.047 Uiso calc R 1 1
C C7 -0.1711(5) 0.2350(5) 0.4780(4) 0.0410(11) Uani d . 1 1
H H7 -0.2075 0.2797 0.5515 0.049 Uiso calc R 1 1
O O11 0.6447(9) 0.6599(10) 0.3795(6) 0.179(5) Uani d . 1 1
O O12 0.4201(7) 0.6613(8) 0.3069(6) 0.140(3) Uani d . 1 1
C C6 -0.0622(5) 0.2967(4) 0.4196(4) 0.0318(9) Uani d . 1 1
H H6 -0.0261 0.3835 0.455 0.038 Uiso calc R 1 1

loop_
_atom_site_aniso_label
_atom_site_aniso_U_11
_atom_site_aniso_U_22
_atom_site_aniso_U_33
_atom_site_aniso_U_12
_atom_site_aniso_U_13
_atom_site_aniso_U_23
Cu1 0.0241(3) 0.0198(2) 0.0295(2) 0.00679(17) 0.00515(18) 0.00681(17)
Cl1 0.0365(6) 0.0255(5) 0.0483(6) 0.0053(4) 0.0024(5) 0.0072(4)
O3 0.0299(16) 0.0301(14) 0.0389(16) 0.0094(12) 0.0052(12) 0.0152(12)
O4 0.0356(17) 0.0455(18) 0.0476(18) 0.0221(14) 0.0078(14) 0.0220(15)
O2 0.0314(15) 0.0247(13) 0.0324(14) 0.0084(11) 0.0070(12) 0.0075(11)
O1 0.0255(15) 0.0268(14) 0.0412(16) 0.0114(11) 0.0075(12) 0.0143(12)
O1W 0.050(2) 0.0353(18) 0.0444(19) 0.0003(15) -0.0157(16) 0.0085(15)
O14 0.107(4) 0.050(2) 0.054(2) 0.015(2) -0.005(2) -0.0095(18)
N1 0.0224(16) 0.0226(15) 0.0284(16) 0.0053(12) 0.0029(13) 0.0068(12)
N2 0.0257(17) 0.0219(15) 0.0277(16) 0.0055(13) 0.0012(13) 0.0044(12)
O13 0.080(3) 0.078(3) 0.057(2) 0.005(2) 0.007(2) 0.028(2)
C12 0.0186(19) 0.0291(19) 0.034(2) 0.0055(15) 0.0027(16) 0.0067(16)
C1 0.033(2) 0.030(2) 0.0273(19) 0.0101(17) 0.0069(16) 0.0080(15)
C16 0.0181(18) 0.0178(16) 0.0297(18) -0.0008(14) -0.0027(14) 0.0030(14)
C15 0.0223(19) 0.0242(18) 0.034(2) 0.0038(15) -0.0024(16) 0.0063(15)
C2 0.041(3) 0.032(2) 0.036(2) 0.0147(19) 0.0022(19) 0.0151(17)
C18 0.037(2) 0.032(2) 0.034(2) 0.0153(18) 0.0069(18) 0.0038(17)
C5 0.033(2) 0.031(2) 0.0293(19) 0.0107(17) 0.0014(17) 0.0066(16)
C11 0.0191(18) 0.0190(16) 0.0306(19) 0.0011(14) -0.0028(15) 0.0050(14)
C4 0.044(3) 0.035(2) 0.032(2) 0.016(2) -0.0001(19) -0.0030(17)
C3 0.039(3) 0.030(2) 0.045(2) 0.0190(19) 0.002(2) 0.0024(18)
C10 0.029(2) 0.0258(19) 0.032(2) 0.0012(16) 0.0049(17) 0.0031(15)
C13 0.0200(19) 0.0275(19) 0.035(2) 0.0015(15) -0.0001(16) 0.0067(16)
C14 0.038(3) 0.045(3) 0.052(3) 0.011(2) 0.015(2) 0.022(2)
C17 0.0201(18) 0.0207(17) 0.0277(18) 0.0035(14) -0.0028(14) 0.0020(14)
C9 0.037(2) 0.032(2) 0.038(2) -0.0039(18) 0.0037(19) 0.0062(18)
C8 0.032(2) 0.048(3) 0.041(2) 0.000(2) 0.0091(19) 0.016(2)
C7 0.045(3) 0.045(3) 0.036(2) 0.012(2) 0.019(2) 0.0074(19)
O11 0.250(9) 0.288(10) 0.075(4) 0.234(9) 0.050(5) 0.081(5)
O12 0.113(5) 0.165(6) 0.098(4) -0.085(5) 0.023(4) -0.027(4)
C6 0.037(2) 0.029(2) 0.028(2) 0.0066(17) 0.0056(17) 0.0011(16)

loop_
_atom_type_symbol
_atom_type_description
_atom_type_scat_dispersion_real
_atom_type_scat_dispersion_imag
_atom_type_scat_source
C C 0.0033 0.0016 'International Tables Vol C Tables 4.2.6.8 and 6.1.1.4'
H H 0 0 'International Tables Vol C Tables 4.2.6.8 and 6.1.1.4'
N N 0.0061 0.0033 'International Tables Vol C Tables 4.2.6.8 and 6.1.1.4'
O O 0.0106 0.006 'International Tables Vol C Tables 4.2.6.8 and 6.1.1.4'
Cl Cl 0.1484 0.1585 'International Tables Vol C Tables 4.2.6.8 and 6.1.1.4'
Cu Cu 0.3201 1.2651 'International Tables Vol C Tables 4.2.6.8 and 6.1.1.4'

loop_
_geom_angle_atom_site_label_1
_geom_angle_atom_site_label_2
_geom_angle_atom_site_label_3
_geom_angle_site_symmetry_3
_geom_angle
O1 Cu1 O2 . 89.43(12)
O1 Cu1 N2 . 171.16(14)
O2 Cu1 N2 . 90.52(13)
O1 Cu1 N1 . 88.01(13)
O2 Cu1 N1 . 176.25(14)
N2 Cu1 N1 . 91.58(14)
O1 Cu1 O1W . 92.98(14)
O2 Cu1 O1W . 86.49(13)
N2 Cu1 O1W . 95.84(14)
N1 Cu1 O1W . 96.38(14)
O1 Cu1 O4 2_565 87.05(12)
O2 Cu1 O4 2_565 87.41(12)
N2 Cu1 O4 2_565 84.12(13)
N1 Cu1 O4 2_565 89.71(12)
O1W Cu1 O4 2_565 173.90(11)
O11 Cl1 O12 . 116.7(6)
O11 Cl1 O14 . 110.3(4)
O12 Cl1 O14 . 107.6(4)
O11 Cl1 O13 . 106.5(4)
O12 Cl1 O13 . 103.9(4)
O14 Cl1 O13 . 111.7(3)
C13 O3 C15 . 122.2(3)
C17 O2 Cu1 . 129.4(2)
C11 O1 Cu1 . 127.4(2)
Cu1 O1W H1W . 107(4)
Cu1 O1W H2W . 135(5)
H1W O1W H2W . 103(6)
C1 N1 C5 . 118.5(3)
C1 N1 Cu1 . 122.0(3)
C5 N1 Cu1 . 119.5(3)
C6 N2 C10 . 117.7(4)
C6 N2 Cu1 . 120.9(3)
C10 N2 Cu1 . 121.1(3)
C13 C12 C11 . 121.4(4)
C13 C12 H12 . 119.3
C11 C12 H12 . 119.3
N1 C1 C2 . 122.5(4)
N1 C1 H1 . 118.7
C2 C1 H1 . 118.7
C17 C16 C11 . 121.5(3)
C17 C16 C15 . 119.6(3)
C11 C16 C15 . 118.9(3)
O4 C15 O3 . 114.4(3)
O4 C15 C16 . 127.6(4)
O3 C15 C16 . 118.0(3)
C3 C2 C1 . 118.4(4)
C3 C2 H2 . 120.8
C1 C2 H2 . 120.8
C17 C18 H18A . 109.5
C17 C18 H18B . 109.5
H18A C18 H18B . 109.5
C17 C18 H18C . 109.5
H18A C18 H18C . 109.5
H18B C18 H18C . 109.5
N1 C5 C4 . 122.4(4)
N1 C5 H5 . 118.8
C4 C5 H5 . 118.8
O1 C11 C16 . 125.5(4)
O1 C11 C12 . 117.0(3)
C16 C11 C12 . 117.6(3)
C5 C4 C3 . 118.7(4)
C5 C4 H4 . 120.6
C3 C4 H4 . 120.6
C4 C3 C2 . 119.4(4)
C4 C3 H3 . 120.3
C2 C3 H3 . 120.3
N2 C10 C9 . 122.9(4)
N2 C10 H10 . 118.5
C9 C10 H10 . 118.5
C12 C13 O3 . 121.5(4)
C12 C13 C14 . 127.0(4)
O3 C13 C14 . 111.5(3)
C13 C14 H14A . 109.5
C13 C14 H14B . 109.5
H14A C14 H14B . 109.5
C13 C14 H14C . 109.5
H14A C14 H14C . 109.5
H14B C14 H14C . 109.5
O2 C17 C16 . 123.2(3)
O2 C17 C18 . 114.3(3)
C16 C17 C18 . 122.4(3)
C10 C9 C8 . 118.8(4)
C10 C9 H9 . 120.6
C8 C9 H9 . 120.6
C7 C8 C9 . 118.8(4)
C7 C8 H8 . 120.6
C9 C8 H8 . 120.6
C8 C7 C6 . 119.2(4)
C8 C7 H7 . 120.4
C6 C7 H7 . 120.4
N2 C6 C7 . 122.5(4)
N2 C6 H6 . 118.7
C7 C6 H6 . 118.7

loop_
_geom_bond_atom_site_label_1
_geom_bond_atom_site_label_2
_geom_bond_site_symmetry_2
_geom_bond_distance
_geom_bond_publ_flag
Cu1 O1 . 1.922(3) y
Cu1 O2 . 1.962(3) y
Cu1 N2 . 2.005(3) y
Cu1 N1 . 2.006(3) y
Cu1 O1W . 2.325(3) y
Cu1 O4 2_565 2.737(3) y
Cl1 O11 . 1.374(5) ?
Cl1 O12 . 1.390(6) ?
Cl1 O14 . 1.414(4) ?
Cl1 O13 . 1.439(4) ?
O3 C13 . 1.363(5) ?
O3 C15 . 1.386(5) ?
O4 C15 . 1.219(5) ?
O2 C17 . 1.256(4) ?
O1 C11 . 1.269(4) ?
O1W H1W . 0.82(6) ?
O1W H2W . 0.74(6) ?
N1 C1 . 1.337(5) ?
N1 C5 . 1.340(5) ?
N2 C6 . 1.341(5) ?
N2 C10 . 1.346(5) ?
C12 C13 . 1.329(5) ?
C12 C11 . 1.437(5) ?
C12 H12 . 0.93 ?
C1 C2 . 1.385(5) ?
C1 H1 . 0.93 ?
C16 C17 . 1.430(5) ?
C16 C11 . 1.431(5) ?
C16 C15 . 1.447(5) ?
C2 C3 . 1.382(6) ?
C2 H2 . 0.93 ?
C18 C17 . 1.509(5) ?
C18 H18A . 0.96 ?
C18 H18B . 0.96 ?
C18 H18C . 0.96 ?
C5 C4 . 1.379(5) ?
C5 H5 . 0.93 ?
C4 C3 . 1.380(6) ?
C4 H4 . 0.93 ?
C3 H3 . 0.93 ?
C10 C9 . 1.373(6) ?
C10 H10 . 0.93 ?
C13 C14 . 1.491(6) ?
C14 H14A . 0.96 ?
C14 H14B . 0.96 ?
C14 H14C . 0.96 ?
C9 C8 . 1.383(6) ?
C9 H9 . 0.93 ?
C8 C7 . 1.377(7) ?
C8 H8 . 0.93 ?
C7 C6 . 1.378(6) ?
C7 H7 . 0.93 ?
C6 H6 . 0.93 ?

loop_
_geom_hbond_atom_site_label_D
_geom_hbond_atom_site_label_H
_geom_hbond_atom_site_label_A
_geom_hbond_site_symmetry_A
_geom_hbond_distance_DH
_geom_hbond_distance_HA
_geom_hbond_distance_DA
_geom_hbond_angle_DHA
_geom_hbond_publ_flag
O1W H1W O12 . 0.83(6) 2.13(6) 2.934(9) 165(6) yes
O1W H2W O11 2_666 0.74(6) 2.06(6) 2.772(9) 164(6) yes
C9 H9 O13 1_445 0.9300 2.5600 3.389(7) 148.00 yes

loop_
_geom_torsion_atom_site_label_1
_geom_torsion_atom_site_label_2
_geom_torsion_atom_site_label_3
_geom_torsion_atom_site_label_4
_geom_torsion
O1 Cu1 O2 C17 14.4(3)
N2 Cu1 O2 C17 -156.7(3)
O1W Cu1 O2 C17 107.5(3)
O2 Cu1 O1 C11 -19.7(3)
N1 Cu1 O1 C11 157.4(3)
O1W Cu1 O1 C11 -106.1(3)
O1 Cu1 N1 C1 130.8(3)
N2 Cu1 N1 C1 -58.0(3)
O1W Cu1 N1 C1 38.0(3)
O1 Cu1 N1 C5 -49.7(3)
N2 Cu1 N1 C5 121.5(3)
O1W Cu1 N1 C5 -142.6(3)
O2 Cu1 N2 C6 -39.9(3)
N1 Cu1 N2 C6 143.3(3)
O1W Cu1 N2 C6 46.5(3)
O2 Cu1 N2 C10 134.0(3)
N1 Cu1 N2 C10 -42.8(3)
O1W Cu1 N2 C10 -139.6(3)
C5 N1 C1 C2 -0.5(6)
Cu1 N1 C1 C2 179.0(3)
C13 O3 C15 O4 -174.1(4)
C13 O3 C15 C16 3.8(5)
C17 C16 C15 O4 -8.3(6)
C11 C16 C15 O4 170.9(4)
C17 C16 C15 O3 174.0(3)
C11 C16 C15 O3 -6.7(5)
N1 C1 C2 C3 -1.2(7)
C1 N1 C5 C4 2.0(6)
Cu1 N1 C5 C4 -177.5(3)
Cu1 O1 C11 C16 13.9(6)
Cu1 O1 C11 C12 -166.1(3)
C17 C16 C11 O1 5.2(6)
C15 C16 C11 O1 -174.0(4)
C17 C16 C11 C12 -174.8(3)
C15 C16 C11 C12 6.0(5)
C13 C12 C11 O1 177.6(4)
C13 C12 C11 C16 -2.4(6)
N1 C5 C4 C3 -1.6(7)
C5 C4 C3 C2 -0.1(7)
C1 C2 C3 C4 1.5(7)
C6 N2 C10 C9 0.2(6)
Cu1 N2 C10 C9 -174.0(3)
C11 C12 C13 O3 -0.7(6)
C11 C12 C13 C14 179.1(4)
C15 O3 C13 C12 -0.1(6)
C15 O3 C13 C14 -179.9(4)
Cu1 O2 C17 C16 -2.4(5)
Cu1 O2 C17 C18 178.1(3)
C11 C16 C17 O2 -11.1(6)
C15 C16 C17 O2 168.1(4)
C11 C16 C17 C18 168.4(4)
C15 C16 C17 C18 -12.4(5)
N2 C10 C9 C8 1.1(7)
C10 C9 C8 C7 -1.9(7)
C9 C8 C7 C6 1.4(7)
C10 N2 C6 C7 -0.7(6)
Cu1 N2 C6 C7 173.5(3)
C8 C7 C6 N2 -0.1(7)
